data_1513826
loop_
_publ_author_name
'Kosobokov, Mikhail D.'
'Levin, Vitalij V.'
'Zemtsov, Artem A.'
'Struchkova, Marina I.'
'Korlyukov, Alexander A.'
'Arkhipov, Dmitry E.'
'Dilman, Alexander D.'

_publ_section_title
;
 Geminal Silicon/Zinc Reagent as an Equivalent of Difluoromethylene
 Bis-carbanion.
;
_journal_issue 5
_journal_name_full 'Organic letters'
_journal_page_first 1438
_journal_page_last 1441
_journal_paper_doi 10.1021/ol5002297
_journal_volume 16
_journal_year 2014
_chemical_formula_moiety 'C10 H23 Br F2 O3 Si Zn'
_chemical_formula_sum 'C10 H23 Br F2 O3 Si Zn'
_chemical_formula_weight 402.65
_chemical_name_systematic
; 
 ? 
;
_space_group_IT_number 14
_symmetry_cell_setting monoclinic
_symmetry_space_group_name_Hall '-P 2yn'
_symmetry_space_group_name_H-M 'P 1 21/n 1'
_atom_sites_solution_hydrogens geom
_atom_sites_solution_primary direct
_atom_sites_solution_secondary difmap
_audit_creation_method SHELXL-97
_cell_angle_alpha 90.00
_cell_angle_beta 101.267(2)
_cell_angle_gamma 90.00
_cell_formula_units_Z 4
_cell_length_a 7.1144(5)
_cell_length_b 26.573(2)
_cell_length_c 9.7522(7)
_cell_measurement_reflns_used 2623
_cell_measurement_temperature 120(2)
_cell_measurement_theta_max 21.81
_cell_measurement_theta_min 2.26
_cell_volume 1808.1(2)
_computing_cell_refinement 'APEX2 (Bruker, 2005)'
_computing_data_collection 'APEX2 (Bruker, 2005)'
_computing_data_reduction 'APEX2 (Bruker, 2005)'
_computing_molecular_graphics 'SHELXTL ver. 5.1 (Sheldrick, 1998)'
_computing_publication_material 'SHELXTL ver. 5.1 (Sheldrick, 1998)'
_computing_structure_refinement 'SHELXTL ver. 5.1 (Sheldrick, 1998)'
_computing_structure_solution 'SHELXTL ver. 5.1 (Sheldrick, 1998)'
_diffrn_ambient_temperature 120(2)
_diffrn_measured_fraction_theta_full 1.000
_diffrn_measured_fraction_theta_max 1.000
_diffrn_measurement_device_type 'Bruker APEX II CCD area detector'
_diffrn_measurement_method '\f and \w scans'
_diffrn_radiation_monochromator graphite
_diffrn_radiation_source 'fine-focus sealed tube'
_diffrn_radiation_type MoK\a
_diffrn_radiation_wavelength 0.71073
_diffrn_reflns_av_R_equivalents 0.0690
_diffrn_reflns_av_sigmaI/netI 0.0738
_diffrn_reflns_limit_h_max 9
_diffrn_reflns_limit_h_min -10
_diffrn_reflns_limit_k_max 37
_diffrn_reflns_limit_k_min -37
_diffrn_reflns_limit_l_max 13
_diffrn_reflns_limit_l_min -13
_diffrn_reflns_number 19378
_diffrn_reflns_theta_full 30.00
_diffrn_reflns_theta_max 30.00
_diffrn_reflns_theta_min 1.53
_exptl_absorpt_coefficient_mu 3.650
_exptl_absorpt_correction_T_max 0.6685
_exptl_absorpt_correction_T_min 0.5928
_exptl_absorpt_correction_type multi-scan
_exptl_absorpt_process_details 'APEX2 (Bruker, 2005)'
_exptl_crystal_colour colorless
_exptl_crystal_density_diffrn 1.479
_exptl_crystal_density_method 'not measured'
_exptl_crystal_description prism
_exptl_crystal_F_000 816
_exptl_crystal_size_max 0.16
_exptl_crystal_size_mid 0.15
_exptl_crystal_size_min 0.12
_refine_diff_density_max 1.007
_refine_diff_density_min -0.521
_refine_diff_density_rms 0.078
_refine_ls_extinction_method none
_refine_ls_goodness_of_fit_ref 0.996
_refine_ls_hydrogen_treatment constr
_refine_ls_matrix_type full
_refine_ls_number_parameters 168
_refine_ls_number_reflns 5270
_refine_ls_number_restraints 0
_refine_ls_restrained_S_all 0.996
_refine_ls_R_factor_all 0.1230
_refine_ls_R_factor_gt 0.0491
_refine_ls_shift/su_max 0.000
_refine_ls_shift/su_mean 0.000
_refine_ls_structure_factor_coef Fsqd
_refine_ls_weighting_details 'calc w=1/[\s^2^(Fo^2^)+(0.0532P)^2^+1.3906P] where P=(Fo^2^+2Fc^2^)/3'
_refine_ls_weighting_scheme calc
_refine_ls_wR_factor_gt 0.1115
_refine_ls_wR_factor_ref 0.1420
_reflns_number_gt 2690
_reflns_number_total 5270
_reflns_threshold_expression I>2u(I)
_cod_data_source_file ol5002297_si_001.cif
_cod_data_source_block tmscf2
_cod_depositor_comments
;
The following automatic conversions were performed:

'_symmetry_cell_setting' value 'Monoclinic' changed to 'monoclinic'
according to
/usr/data/users/saulius/crontab/automatic-downloads/current/ACS/lib/dictionaries/cif_core.dic
dictionary named 'cif_core.dic' version 2.4.2 from 2011-04-26.

Automatic conversion script
Id: cif_fix_values 2281 2013-09-26 08:29:07Z andrius 
;
_cod_original_sg_symbol_H-M 'P 21/n'
_cod_database_code 1513826

loop_
_symmetry_equiv_pos_as_xyz
'x, y, z'
'-x+1/2, y+1/2, -z+1/2'
'-x, -y, -z'
'x-1/2, -y-1/2, z-1/2'

loop_
_atom_site_label
_atom_site_type_symbol
_atom_site_fract_x
_atom_site_fract_y
_atom_site_fract_z
_atom_site_U_iso_or_equiv
_atom_site_adp_type
_atom_site_occupancy
_atom_site_symmetry_multiplicity
_atom_site_calc_flag
_atom_site_refinement_flags
Br1 Br 0.41998(8) 0.17563(2) 0.28961(5) 0.0732(2) Uani 1 1 d .
Zn1 Zn 0.33570(7) 0.151882(19) 0.50626(5) 0.04856(17) Uani 1 1 d .
Si1 Si 0.4062(2) 0.09964(6) 0.83503(15) 0.0682(4) Uani 1 1 d .
F1 F 0.6115(4) 0.08280(12) 0.6382(3) 0.0814(9) Uani 1 1 d .
F2 F 0.6438(4) 0.15927(11) 0.7302(3) 0.0769(9) Uani 1 1 d .
O1 O 0.1849(6) 0.07489(14) 0.4273(5) 0.0866(12) Uani 1 1 d .
O2 O 0.0377(5) 0.16456(12) 0.4611(4) 0.0733(11) Uani 1 1 d .
O3 O 0.2915(5) 0.23060(12) 0.5859(3) 0.0625(9) Uani 1 1 d .
C1 C 0.5021(7) 0.12317(16) 0.6786(5) 0.0530(11) Uani 1 1 d .
C2 C 0.6137(11) 0.0889(3) 0.9816(7) 0.108(2) Uani 1 1 d .
H2A H 0.5668 0.0830 1.0683 0.162 Uiso 1 1 calc R
H2B H 0.6972 0.1185 0.9927 0.162 Uiso 1 1 calc R
H2C H 0.6861 0.0594 0.9608 0.162 Uiso 1 1 calc R
C3 C 0.2770(13) 0.0392(2) 0.7830(8) 0.117(3) Uani 1 1 d .
H3A H 0.2118 0.0282 0.8575 0.176 Uiso 1 1 calc R
H3B H 0.3693 0.0134 0.7676 0.176 Uiso 1 1 calc R
H3C H 0.1823 0.0443 0.6966 0.176 Uiso 1 1 calc R
C4 C 0.2375(10) 0.1474(2) 0.8799(6) 0.0883(18) Uani 1 1 d .
H4A H 0.2336 0.1450 0.9795 0.132 Uiso 1 1 calc R
H4B H 0.1091 0.1413 0.8243 0.132 Uiso 1 1 calc R
H4C H 0.2808 0.1811 0.8594 0.132 Uiso 1 1 calc R
C5 C 0.2790(13) 0.0401(3) 0.3533(9) 0.138(3) Uani 1 1 d .
H5A H 0.2301 0.0061 0.3640 0.207 Uiso 1 1 calc R
H5B H 0.4172 0.0410 0.3908 0.207 Uiso 1 1 calc R
H5C H 0.2546 0.0491 0.2540 0.207 Uiso 1 1 calc R
C6 C -0.0063(10) 0.0848(3) 0.3610(10) 0.131(3) Uani 1 1 d .
H6A H -0.0828 0.0535 0.3514 0.157 Uiso 1 1 calc R
H6B H -0.0105 0.0991 0.2667 0.157 Uiso 1 1 calc R
C7 C -0.0838(8) 0.1216(3) 0.4510(11) 0.122(3) Uani 1 1 d .
H7A H -0.2173 0.1308 0.4084 0.147 Uiso 1 1 calc R
H7B H -0.0823 0.1071 0.5447 0.147 Uiso 1 1 calc R
C8 C -0.0320(8) 0.2089(2) 0.5205(7) 0.0833(18) Uani 1 1 d .
H8A H -0.0448 0.2024 0.6182 0.100 Uiso 1 1 calc R
H8B H -0.1588 0.2188 0.4657 0.100 Uiso 1 1 calc R
C9 C 0.1116(8) 0.24928(19) 0.5154(6) 0.0720(15) Uani 1 1 d .
H9A H 0.1166 0.2576 0.4172 0.086 Uiso 1 1 calc R
H9C H 0.0771 0.2801 0.5620 0.086 Uiso 1 1 calc R
C10 C 0.4420(10) 0.2669(2) 0.5930(7) 0.0927(19) Uani 1 1 d .
H10A H 0.4172 0.2955 0.6503 0.139 Uiso 1 1 calc R
H10B H 0.4471 0.2786 0.4985 0.139 Uiso 1 1 calc R
H10C H 0.5647 0.2513 0.6350 0.139 Uiso 1 1 calc R

loop_
_atom_site_aniso_label
_atom_site_aniso_U_11
_atom_site_aniso_U_22
_atom_site_aniso_U_33
_atom_site_aniso_U_23
_atom_site_aniso_U_13
_atom_site_aniso_U_12
Br1 0.0666(4) 0.1117(5) 0.0450(3) 0.0166(3) 0.0201(2) 0.0186(3)
Zn1 0.0406(3) 0.0545(3) 0.0513(3) 0.0021(2) 0.0107(2) 0.0050(2)
Si1 0.0938(12) 0.0554(8) 0.0563(8) 0.0079(7) 0.0166(8) -0.0047(7)
F1 0.081(2) 0.077(2) 0.087(2) 0.0089(17) 0.0203(17) 0.0340(17)
F2 0.0616(18) 0.081(2) 0.080(2) 0.0132(16) -0.0060(15) -0.0171(15)
O1 0.073(3) 0.061(2) 0.114(3) -0.016(2) -0.010(2) 0.0046(19)
O2 0.0415(18) 0.060(2) 0.121(3) -0.002(2) 0.0218(19) 0.0032(15)
O3 0.073(2) 0.0474(18) 0.069(2) 0.0014(16) 0.0176(17) 0.0061(17)
C1 0.057(3) 0.042(2) 0.059(3) -0.002(2) 0.008(2) 0.002(2)
C2 0.128(6) 0.115(6) 0.073(4) 0.028(4) -0.002(4) 0.031(5)
C3 0.167(8) 0.068(4) 0.122(6) 0.005(4) 0.043(6) -0.038(4)
C4 0.100(5) 0.103(5) 0.063(4) 0.002(3) 0.020(3) 0.008(4)
C5 0.141(7) 0.087(5) 0.169(8) -0.061(5) -0.010(6) 0.032(5)
C6 0.086(5) 0.066(4) 0.210(9) -0.021(5) -0.048(5) -0.005(4)
C7 0.038(3) 0.083(5) 0.235(10) 0.022(5) 0.002(4) -0.015(3)
C8 0.058(3) 0.088(4) 0.112(5) 0.003(4) 0.037(3) 0.029(3)
C9 0.080(4) 0.054(3) 0.084(4) -0.004(3) 0.019(3) 0.025(3)
C10 0.108(5) 0.060(4) 0.106(5) -0.010(3) 0.011(4) -0.011(3)

loop_
_atom_type_symbol
_atom_type_description
_atom_type_scat_dispersion_real
_atom_type_scat_dispersion_imag
_atom_type_scat_source
C C 0.0033 0.0016 'International Tables Vol C Tables 4.2.6.8 and 6.1.1.4'
H H 0.0000 0.0000 'International Tables Vol C Tables 4.2.6.8 and 6.1.1.4'
O O 0.0106 0.0060 'International Tables Vol C Tables 4.2.6.8 and 6.1.1.4'
F F 0.0171 0.0103 'International Tables Vol C Tables 4.2.6.8 and 6.1.1.4'
Si Si 0.0817 0.0704 'International Tables Vol C Tables 4.2.6.8 and 6.1.1.4'
Zn Zn 0.2839 1.4301 'International Tables Vol C Tables 4.2.6.8 and 6.1.1.4'
Br Br -0.2901 2.4595 'International Tables Vol C Tables 4.2.6.8 and 6.1.1.4'

loop_
_geom_angle_atom_site_label_1
_geom_angle_atom_site_label_2
_geom_angle_atom_site_label_3
_geom_angle
C1 Zn1 O2 129.83(18)
C1 Zn1 O3 99.31(15)
O2 Zn1 O3 73.96(13)
C1 Zn1 O1 95.72(16)
O2 Zn1 O1 72.35(13)
O3 Zn1 O1 145.26(14)
C1 Zn1 Br1 129.15(14)
O2 Zn1 Br1 100.89(12)
O3 Zn1 Br1 97.72(9)
O1 Zn1 Br1 96.68(12)
C4 Si1 C2 112.1(3)
C4 Si1 C3 110.2(4)
C2 Si1 C3 110.5(4)
C4 Si1 C1 108.4(2)
C2 Si1 C1 108.2(3)
C3 Si1 C1 107.5(3)
C6 O1 C5 113.4(6)
C6 O1 Zn1 108.8(3)
C5 O1 Zn1 120.0(4)
C7 O2 C8 115.5(5)
C7 O2 Zn1 117.3(3)
C8 O2 Zn1 117.2(3)
C9 O3 C10 112.5(4)
C9 O3 Zn1 109.1(3)
C10 O3 Zn1 118.9(3)
F2 C1 F1 102.7(4)
F2 C1 Si1 106.4(3)
F1 C1 Si1 106.0(3)
F2 C1 Zn1 107.7(3)
F1 C1 Zn1 108.6(3)
Si1 C1 Zn1 123.6(3)
Si1 C2 H2A 109.5
Si1 C2 H2B 109.5
H2A C2 H2B 109.5
Si1 C2 H2C 109.5
H2A C2 H2C 109.5
H2B C2 H2C 109.5
Si1 C3 H3A 109.5
Si1 C3 H3B 109.5
H3A C3 H3B 109.5
Si1 C3 H3C 109.5
H3A C3 H3C 109.5
H3B C3 H3C 109.5
Si1 C4 H4A 109.5
Si1 C4 H4B 109.5
H4A C4 H4B 109.5
Si1 C4 H4C 109.5
H4A C4 H4C 109.5
H4B C4 H4C 109.5
O1 C5 H5A 109.5
O1 C5 H5B 109.5
H5A C5 H5B 109.5
O1 C5 H5C 109.5
H5A C5 H5C 109.5
H5B C5 H5C 109.5
O1 C6 C7 106.7(6)
O1 C6 H6A 110.4
C7 C6 H6A 110.4
O1 C6 H6B 110.4
C7 C6 H6B 110.4
H6A C6 H6B 108.6
O2 C7 C6 106.1(6)
O2 C7 H7A 110.5
C6 C7 H7A 110.5
O2 C7 H7B 110.5
C6 C7 H7B 110.5
H7A C7 H7B 108.7
O2 C8 C9 106.5(4)
O2 C8 H8A 110.4
C9 C8 H8A 110.4
O2 C8 H8B 110.4
C9 C8 H8B 110.4
H8A C8 H8B 108.6
O3 C9 C8 106.9(4)
O3 C9 H9A 110.3
C8 C9 H9A 110.3
O3 C9 H9C 110.3
C8 C9 H9C 110.3
H9A C9 H9C 108.6
O3 C10 H10A 109.5
O3 C10 H10B 109.5
H10A C10 H10B 109.5
O3 C10 H10C 109.5
H10A C10 H10C 109.5
H10B C10 H10C 109.5

loop_
_geom_bond_atom_site_label_1
_geom_bond_atom_site_label_2
_geom_bond_distance
Br1 Zn1 2.3910(7)
Zn1 C1 2.008(5)
Zn1 O2 2.106(3)
Zn1 O3 2.275(3)
Zn1 O1 2.368(4)
Si1 C4 1.857(6)
Si1 C2 1.866(6)
Si1 C3 1.871(6)
Si1 C1 1.895(5)
F1 C1 1.425(5)
F2 C1 1.411(5)
O1 C6 1.413(7)
O1 C5 1.418(8)
O2 C7 1.424(7)
O2 C8 1.442(6)
O3 C9 1.419(6)
O3 C10 1.432(6)
C2 H2A 0.9800
C2 H2B 0.9800
C2 H2C 0.9800
C3 H3A 0.9800
C3 H3B 0.9800
C3 H3C 0.9800
C4 H4A 0.9800
C4 H4B 0.9800
C4 H4C 0.9800
C5 H5A 0.9800
C5 H5B 0.9800
C5 H5C 0.9800
C6 C7 1.489(11)
C6 H6A 0.9900
C6 H6B 0.9900
C7 H7A 0.9900
C7 H7B 0.9900
C8 C9 1.490(8)
C8 H8A 0.9900
C8 H8B 0.9900
C9 H9A 0.9900
C9 H9C 0.9900
C10 H10A 0.9800
C10 H10B 0.9800
C10 H10C 0.9800

loop_
_geom_torsion_atom_site_label_1
_geom_torsion_atom_site_label_2
_geom_torsion_atom_site_label_3
_geom_torsion_atom_site_label_4
_geom_torsion
C1 Zn1 O1 C6 145.9(5)
O2 Zn1 O1 C6 15.8(5)
O3 Zn1 O1 C6 30.4(6)
Br1 Zn1 O1 C6 -83.6(5)
C1 Zn1 O1 C5 -81.2(5)
O2 Zn1 O1 C5 148.7(5)
O3 Zn1 O1 C5 163.3(5)
Br1 Zn1 O1 C5 49.4(5)
C1 Zn1 O2 C7 -64.9(6)
O3 Zn1 O2 C7 -153.7(6)
O1 Zn1 O2 C7 17.7(5)
Br1 Zn1 O2 C7 111.3(5)
C1 Zn1 O2 C8 79.3(4)
O3 Zn1 O2 C8 -9.5(4)
O1 Zn1 O2 C8 161.9(4)
Br1 Zn1 O2 C8 -104.5(4)
C1 Zn1 O3 C9 -150.8(3)
O2 Zn1 O3 C9 -21.9(3)
O1 Zn1 O3 C9 -36.4(4)
Br1 Zn1 O3 C9 77.3(3)
C1 Zn1 O3 C10 78.3(4)
O2 Zn1 O3 C10 -152.8(4)
O1 Zn1 O3 C10 -167.3(4)
Br1 Zn1 O3 C10 -53.6(4)
C4 Si1 C1 F2 78.1(4)
C2 Si1 C1 F2 -43.6(4)
C3 Si1 C1 F2 -162.9(4)
C4 Si1 C1 F1 -173.1(3)
C2 Si1 C1 F1 65.2(4)
C3 Si1 C1 F1 -54.1(4)
C4 Si1 C1 Zn1 -47.0(4)
C2 Si1 C1 Zn1 -168.7(3)
C3 Si1 C1 Zn1 72.1(4)
O2 Zn1 C1 F2 -122.3(3)
O3 Zn1 C1 F2 -45.5(3)
O1 Zn1 C1 F2 166.0(3)
Br1 Zn1 C1 F2 62.5(3)
O2 Zn1 C1 F1 127.2(3)
O3 Zn1 C1 F1 -156.0(3)
O1 Zn1 C1 F1 55.4(3)
Br1 Zn1 C1 F1 -48.0(4)
O2 Zn1 C1 Si1 2.2(4)
O3 Zn1 C1 Si1 79.0(3)
O1 Zn1 C1 Si1 -69.5(3)
Br1 Zn1 C1 Si1 -172.97(15)
C5 O1 C6 C7 180.0(7)
Zn1 O1 C6 C7 -43.8(7)
C8 O2 C7 C6 168.2(6)
Zn1 O2 C7 C6 -47.0(8)
O1 C6 C7 O2 58.6(8)
C7 O2 C8 C9 -177.6(6)
Zn1 O2 C8 C9 37.5(6)
C10 O3 C9 C8 -177.8(5)
Zn1 O3 C9 C8 47.9(5)
O2 C8 C9 O3 -55.3(6)
